data_7219230
loop_
_publ_author_name
'Gon\,calves, R. F.'
'Cavalcante, L. S.'
'Nogueira, I. C.'
'Longo, E.'
'Godinho, M. J.'
'Sczancoski, J. C.'
'Mastelaro, V. R.'
'Pinatti, I. M.'
'Rosa, I. L. V.'
'Marques, A. P. A.'

_publ_section_title
;
 Rietveld refinement, cluster modelling, growth mechanism and
 photoluminescence properties of CaWO4:Eu3+microcrystals
;
_journal_issue 7
_journal_name_full CrystEngComm
_journal_page_first 1654
_journal_paper_doi 10.1039/C4CE02279C
_journal_volume 17
_journal_year 2015
_chemical_compound_source Scheelite
_chemical_formula_analytical 'Ca0.99 Eu0.01 04 W'
_chemical_formula_moiety 'Ca0.99 Eu0.01 04 W'
_chemical_formula_structural 'Ca0.99 Eu0.01 04 W'
_chemical_formula_sum 'Ca0.99 Eu0.01 O4 W'
_chemical_formula_weight 289.12
_chemical_melting_point 1890
_chemical_name_common 'Calcium europium tungstate'
_space_group_IT_number 88
_symmetry_cell_setting tetragonal
_symmetry_space_group_name_Hall '-I 4ad'
_symmetry_space_group_name_H-M 'I 41/a :2'
_audit_creation_date 2014-08-13T15:20
_audit_creation_method 'from EXP file using GSAS2CIF'
_audit_update_record
;
2014-12-23 deposited with the CCDC.
2015-01-05 downloaded from the CCDC.
;
_cell_angle_alpha 90.0
_cell_angle_beta 90.0
_cell_angle_gamma 90.0
_cell_formula_units_Z 4
_cell_length_a 5.24701(5)
_cell_length_b 5.24701
_cell_length_c 11.38460(18)
_cell_measurement_temperature 298
_cell_volume 313.431(6)
_computing_data_collection Jade
_computing_data_reduction Jade
_computing_structure_refinement GSAS
_computing_structure_solution xx
_diffrn_ambient_temperature 298
_diffrn_detector scintillation
_diffrn_detector_type scintillation
_diffrn_measurement_device_type 'Rigaku AFC-7R'
_diffrn_radiation_monochromator xx
_diffrn_radiation_polarisn_ratio 0.5
_diffrn_radiation_probe x-ray
_diffrn_source Cu
_diffrn_source_target Cu
_diffrn_source_type Copper
_exptl_absorpt_correction_T_max 0.98087
_exptl_absorpt_correction_T_min 0.56812
_exptl_absorpt_process_details
;   GSAS Absorption/surface roughness correction: function number 3
 Surface roughness abs. correction (Suortti)
Terms =     0.30338        0.21029    
Correction is refined.
;
_exptl_crystal_density_diffrn 6.12
_exptl_crystal_density_meas 6.12
_exptl_crystal_density_method 'not measured'
_exptl_crystal_F_000 276
_pd_block_id 2014-08-13T15:20|1%EU|Icamira|Rigaku
_pd_calc_method 'Rietveld Refinement'
_pd_char_colour white
_pd_char_particle_morphology irregular
_pd_instr_location ' ?'
_pd_meas_2theta_range_inc 0.02
_pd_meas_2theta_range_max 110.0
_pd_meas_2theta_range_min 10.0
_pd_meas_number_of_points 5001
_pd_meas_scan_method disp
_pd_phase_name 'from C:/Ref_CaWO4/CW-1%Eu/EntryWithCollCode18135.cif'
_pd_prep_cool_rate 1
_pd_prep_pressure 100
_pd_prep_temperature 298
_pd_proc_2theta_range_inc 0.02
_pd_proc_2theta_range_max 110.0
_pd_proc_2theta_range_min 10.0
_pd_proc_info_data_reduction Jade
_pd_proc_info_datetime 2014-10-03T18:12:29
_pd_proc_info_excluded_regions ' ?'
_pd_proc_ls_background_function
;   GSAS Background function number 1 with 17 terms.
 Shifted Chebyshev function of 1st kind
      1:    216.571     2:   -89.1242     3:    30.3881     4:   -48.1585    
      5:    14.2991     6:   -14.3344     7:    12.5820     8:   -18.5511    
      9:    12.2435    10:   -7.32233    11:   0.212904    12:    17.7813    
     13:    2.69869    14:   -6.44819    15:    15.0557    16:    5.72997    
     17:    6.65659    
;
_pd_proc_ls_peak_cutoff 0.00030
_pd_proc_ls_profile_function
;
 CW Profile function number 4 with  17 terms
 Pseudovoigt profile coefficients as parameterized in
 P. Thompson, D.E. Cox & J.B. Hastings (1987). J. Appl. Cryst.,20,79-83.
 Asymmetry correction of L.W. Finger, D.E. Cox & A. P. Jephcoat (1994).
 J. Appl. Cryst.,27,892-900.
 Microstrain broadening by P.W. Stephens,  (1999). J. Appl. Cryst.,32,281-289.
 Peak tails are ignored  where the intensity is below 0.0003 times the peak
   Aniso. broadening axis   0.0   0.0   1.0
;
_pd_proc_number_of_points 5001
_pd_spec_mounting ' ?'
_refine_ls_goodness_of_fit_all 2.24
_refine_ls_goodness_of_fit_ref 2.24
_refine_ls_matrix_type full
_refine_ls_number_parameters 34
_refine_ls_number_restraints 0
_refine_ls_R_factor_all 0.0548
_refine_ls_R_factor_gt 0.0326
_refine_ls_R_Fsqd_factor 0.04681
_refine_ls_shift/su_max 0.13
_refine_ls_shift/su_mean 0.02
_refine_ls_wR_factor_gt 0.0729
_reflns_d_resolution_high 0.944
_reflns_d_resolution_low 4.765
_reflns_limit_h_max 5
_reflns_limit_h_min 0
_reflns_limit_k_max 5
_reflns_limit_k_min 0
_reflns_limit_l_max 12
_reflns_limit_l_min 0
_reflns_number_total 204
_cod_data_source_file c4ce02279c2.cif
_cod_data_source_block 1%EU_publ
_cod_depositor_comments
;
The following automatic conversions were performed:

'_geom_bond_publ_flag' value 'N' changed to 'n' according to
/usr/data/users/saulius/crontab/automatic-downloads/rss-feeds/RSC/lib/dictionaries/cif_core.dic
dictionary named 'cif_core.dic' version 2.4.2 from 2011-04-26 (49
times).

'_geom_angle_publ_flag' value 'N' changed to 'n' according
to
/usr/data/users/saulius/crontab/automatic-downloads/rss-feeds/RSC/lib/dictionaries/cif_core.dic
dictionary named 'cif_core.dic' version 2.4.2 from 2011-04-26 (186
times).

Automatic conversion script
Id: cif_fix_values 2935 2014-11-11 08:27:57Z andrius 

 Adding full bibliography for 7219229--7219232.cif.

 Removed the _chemical_name_systematic data item since
 it had an incorrect value 'xx'.

 Antanas Vaitkus,
 2021-04-26
;
_cod_original_cell_volume 313.431(8)
_cod_original_sg_symbol_Hall -I4ad
_cod_original_sg_symbol_H-M 'I 41/a'
_cod_database_code 7219230

loop_
_symmetry_equiv_pos_site_id
_symmetry_equiv_pos_as_xyz
1 +x,+y,+z
2 -y+3/4,+x+1/4,+z+1/4
3 -x+1/2,-y,+z+1/2
4 +y+3/4,-x+3/4,+z+3/4
-1 -x,-y,-z
-2 +y+1/4,-x+3/4,-z+3/4
-3 +x+1/2,+y,-z+1/2
-4 -y+1/4,+x+1/4,-z+1/4
101 +x+1/2,+y+1/2,+z+1/2
102 -y+1/4,+x+3/4,+z+3/4
103 -x,-y+1/2,+z
104 +y+1/4,-x+1/4,+z+1/4
-101 -x+1/2,-y+1/2,-z+1/2
-102 +y+3/4,-x+1/4,-z+1/4
-103 +x,+y+1/2,-z
-104 -y+3/4,+x+3/4,-z+3/4

loop_
_atom_site_type_symbol
_atom_site_label
_atom_site_fract_x
_atom_site_fract_y
_atom_site_fract_z
_atom_site_occupancy
_atom_site_thermal_displace_type
_atom_site_U_iso_or_equiv
_atom_site_symmetry_multiplicity
Ca Ca1 0.0 0.25 0.625 0.98967 Uiso 0.01807 4
W W1 0.0 0.25 0.125 1.0 Uiso 0.02085 4
O O1 0.14411 0.01692 0.20586 1.0 Uiso 0.03359 16
Eu EU4 0.0 0.25 0.625 0.01059 Uiso 0.02207 4

loop_
_atom_type_symbol
_atom_type_number_in_cell
_atom_type_scat_dispersion_real
_atom_type_scat_dispersion_imag
_atom_type_scat_Cromer_Mann_a1
_atom_type_scat_Cromer_Mann_a2
_atom_type_scat_Cromer_Mann_a3
_atom_type_scat_Cromer_Mann_a4
_atom_type_scat_Cromer_Mann_b1
_atom_type_scat_Cromer_Mann_b2
_atom_type_scat_Cromer_Mann_b3
_atom_type_scat_Cromer_Mann_b4
_atom_type_scat_Cromer_Mann_c
_atom_type_scat_source
Ca 3.959 0.000 0.000 15.6348 -0.0074 7.95180 0.60890 8.43720 10.3116 0.85370 25.9905 -14.875 International_Tables_Vol_C
W 4.0 0.000 0.000 29.4936 1.42755 19.3763 0.10462 13.0544 5.93667 5.06412 11.1972 1.01074 International_Tables_Vol_C
O 16.0 0.000 0.000 3.76936 15.0797 2.53342 6.30430 1.91579 40.3445 1.55094 0.31291 0.22789 International_Tables_Vol_C
Eu 0.042 0.000 0.000 24.6274 2.38790 19.0886 0.19420 13.7603 13.7546 2.92270 123.174 2.57450 International_Tables_Vol_C

loop_
_diffrn_radiation_wavelength
_diffrn_radiation_wavelength_wt
_diffrn_radiation_type
_diffrn_radiation_wavelength_id
1.540500 1.000 CuK\a 1
1.544300 0.500 CuK\a 2

loop_
_geom_angle_atom_site_label_1
_geom_angle_atom_site_label_2
_geom_angle_atom_site_label_3
_geom_angle
_geom_angle_site_symmetry_1
_geom_angle_site_symmetry_3
_geom_angle_publ_flag
Ca1 Ca1 Ca1 85.3381(10) 2_455 2_555 n
Ca1 Ca1 Ca1 122.7271(6) 2_455 4_444 n
Ca1 Ca1 Ca1 122.7271(6) 2_455 4_454 n
Ca1 Ca1 O1 100.7655(10) 2_455 2_455 n
Ca1 Ca1 O1 103.5706(8) 2_455 3_555 n
Ca1 Ca1 O1 39.4762(4) 2_455 -1_556 n
Ca1 Ca1 O1 130.39540(10) 2_455 -2_555 n
Ca1 Ca1 O1 39.2712 2_455 101_455 n
Ca1 Ca1 O1 83.7686(6) 2_455 -104_445 n
Ca1 Ca1 EU4 0.0 2_455 2_455 n
Ca1 Ca1 EU4 85.3381(10) 2_455 2_555 n
Ca1 Ca1 EU4 122.7271(6) 2_455 4_444 n
Ca1 Ca1 EU4 122.7271(6) 2_455 4_454 n
Ca1 Ca1 Ca1 122.7271(6) 2_555 4_444 n
Ca1 Ca1 Ca1 122.7271(6) 2_555 4_454 n
Ca1 Ca1 O1 161.20880(20) 2_555 2_455 n
Ca1 Ca1 O1 39.2712 2_555 3_555 n
Ca1 Ca1 O1 68.8015(8) 2_555 -1_556 n
Ca1 Ca1 O1 83.7686(6) 2_555 -2_555 n
Ca1 Ca1 O1 103.5706(8) 2_555 101_455 n
Ca1 Ca1 O1 130.39540(10) 2_555 -104_445 n
Ca1 Ca1 EU4 85.3381(10) 2_555 2_455 n
Ca1 Ca1 EU4 0.0 2_555 2_555 n
Ca1 Ca1 EU4 122.7271(6) 2_555 4_444 n
Ca1 Ca1 EU4 122.7271(6) 2_555 4_454 n
Ca1 Ca1 Ca1 85.3381(10) 4_444 4_454 n
Ca1 Ca1 O1 68.8015(8) 4_444 2_455 n
Ca1 Ca1 O1 83.7686(6) 4_444 3_555 n
Ca1 Ca1 O1 100.7655(10) 4_444 -1_556 n
Ca1 Ca1 O1 103.5706(8) 4_444 -2_555 n
Ca1 Ca1 O1 130.39540(10) 4_444 101_455 n
Ca1 Ca1 O1 39.2712 4_444 -104_445 n
Ca1 Ca1 EU4 122.7271(6) 4_444 2_455 n
Ca1 Ca1 EU4 122.7271(6) 4_444 2_555 n
Ca1 Ca1 EU4 0.0 4_444 4_444 n
Ca1 Ca1 EU4 85.3381(10) 4_444 4_454 n
Ca1 Ca1 O1 39.4762(4) 4_454 2_455 n
Ca1 Ca1 O1 130.39540(10) 4_454 3_555 n
Ca1 Ca1 O1 161.20880(20) 4_454 -1_556 n
Ca1 Ca1 O1 39.2712 4_454 -2_555 n
Ca1 Ca1 O1 83.7686(6) 4_454 101_455 n
Ca1 Ca1 O1 68.8015(8) 4_454 104_333 n
Ca1 Ca1 O1 103.5706(8) 4_454 -104_445 n
Ca1 Ca1 EU4 122.7271(6) 4_454 2_455 n
Ca1 Ca1 EU4 122.7271(6) 4_454 2_555 n
Ca1 Ca1 EU4 85.3381(10) 4_454 4_444 n
Ca1 Ca1 EU4 0.0 4_454 4_454 n
O1 Ca1 O1 150.33521(10) 2_455 3_555 n
O1 Ca1 O1 126.4493(6) 2_455 -1_556 n
O1 Ca1 O1 78.7474(5) 2_455 -2_555 n
O1 Ca1 O1 72.3400(9) 2_455 101_455 n
O1 Ca1 O1 68.25770(30) 2_455 -104_445 n
O1 Ca1 EU4 100.7655(10) 2_455 2_455 n
O1 Ca1 EU4 161.20880(20) 2_455 2_555 n
O1 Ca1 EU4 68.8015(8) 2_455 4_444 n
O1 Ca1 EU4 39.4762(4) 2_455 4_454 n
O1 Ca1 O1 68.25770(30) 3_555 -1_556 n
O1 Ca1 O1 97.73540(20) 3_555 -2_555 n
O1 Ca1 O1 136.9537(7) 3_555 101_455 n
O1 Ca1 O1 97.73540(20) 3_555 -104_445 n
O1 Ca1 EU4 103.5706(8) 3_555 2_455 n
O1 Ca1 EU4 39.2712 3_555 2_555 n
O1 Ca1 EU4 83.7686(6) 3_555 4_444 n
O1 Ca1 EU4 130.39540(10) 3_555 4_454 n
O1 Ca1 O1 150.33521(10) -1_556 -2_555 n
O1 Ca1 O1 78.7474(5) -1_556 101_455 n
O1 Ca1 O1 72.3400(9) -1_556 -104_445 n
O1 Ca1 EU4 39.4762(4) -1_556 2_455 n
O1 Ca1 EU4 68.8015(8) -1_556 2_555 n
O1 Ca1 EU4 100.7655(10) -1_556 4_444 n
O1 Ca1 EU4 161.20880(20) -1_556 4_454 n
O1 Ca1 O1 97.73540(20) -2_555 101_455 n
O1 Ca1 O1 136.9537(7) -2_555 -104_445 n
O1 Ca1 EU4 39.2712 -2_766 4_454 n
O1 Ca1 O1 97.73540(20) 101_455 -104_445 n
O1 Ca1 EU4 39.2712 101_455 2_455 n
O1 Ca1 EU4 103.5706(8) 101_455 2_555 n
O1 Ca1 EU4 130.39540(10) 101_455 4_444 n
O1 Ca1 EU4 83.7686(6) 101_455 4_454 n
O1 Ca1 EU4 68.8015(8) 104_544 4_454 n
O1 Ca1 EU4 83.7686(6) -104_656 2_455 n
O1 Ca1 EU4 39.2712 -104_656 4_444 n
EU4 Ca1 EU4 85.3381(10) 2_455 2_555 n
EU4 Ca1 EU4 122.7271(6) 2_455 4_444 n
EU4 Ca1 EU4 122.7271(6) 2_455 4_454 n
EU4 Ca1 EU4 122.7271(6) 2_555 4_444 n
EU4 Ca1 EU4 122.7271(6) 2_555 4_454 n
EU4 Ca1 EU4 85.3381(10) 4_444 4_454 n
O1 W1 O1 106.9008(5) 1_555 -4_555 n
Ca1 O1 Ca1 101.2526(5) 3_554 4_444 n
Ca1 O1 W1 122.1154(8) 3_554 1_555 n
Ca1 O1 EU4 0.0 3_554 3_554 n
Ca1 O1 EU4 101.2526(5) 3_554 4_444 n
Ca1 O1 W1 133.08730(30) 4_444 1_555 n
Ca1 O1 EU4 101.2526(5) 4_444 3_554 n
Ca1 O1 EU4 0.0 4_444 4_444 n
W1 O1 EU4 122.1154(8) 1_555 3_554 n
W1 O1 EU4 133.08730(30) 1_555 4_444 n
EU4 O1 EU4 101.2526(5) 3_554 4_444 n
Ca1 EU4 Ca1 85.3381(10) 2_455 2_555 n
Ca1 EU4 Ca1 122.7271(6) 2_455 4_444 n
Ca1 EU4 Ca1 122.7271(6) 2_455 4_454 n
Ca1 EU4 O1 100.7655(10) 2_455 2_455 n
Ca1 EU4 O1 103.5706(8) 2_455 3_555 n
Ca1 EU4 O1 39.4762(4) 2_455 -1_556 n
Ca1 EU4 O1 130.39540(10) 2_455 -2_555 n
Ca1 EU4 O1 39.2712 2_455 101_455 n
Ca1 EU4 O1 83.7686(6) 2_455 -104_445 n
Ca1 EU4 EU4 0.0 2_455 2_455 n
Ca1 EU4 EU4 85.3381(10) 2_455 2_555 n
Ca1 EU4 EU4 122.7271(6) 2_455 4_444 n
Ca1 EU4 EU4 122.7271(6) 2_455 4_454 n
Ca1 EU4 Ca1 122.7271(6) 2_555 4_444 n
Ca1 EU4 Ca1 122.7271(6) 2_555 4_454 n
Ca1 EU4 O1 161.20880(20) 2_555 2_455 n
Ca1 EU4 O1 39.2712 2_555 3_555 n
Ca1 EU4 O1 68.8015(8) 2_555 -1_556 n
Ca1 EU4 O1 83.7686(6) 2_555 -2_555 n
Ca1 EU4 O1 103.5706(8) 2_555 101_455 n
Ca1 EU4 O1 130.39540(10) 2_555 -104_445 n
Ca1 EU4 EU4 85.3381(10) 2_555 2_455 n
Ca1 EU4 EU4 0.0 2_555 2_555 n
Ca1 EU4 EU4 122.7271(6) 2_555 4_444 n
Ca1 EU4 EU4 122.7271(6) 2_555 4_454 n
Ca1 EU4 Ca1 85.3381(10) 4_444 4_454 n
Ca1 EU4 O1 68.8015(8) 4_444 2_455 n
Ca1 EU4 O1 83.7686(6) 4_444 3_555 n
Ca1 EU4 O1 100.7655(10) 4_444 -1_556 n
Ca1 EU4 O1 103.5706(8) 4_444 -2_555 n
Ca1 EU4 O1 130.39540(10) 4_444 101_455 n
Ca1 EU4 O1 39.2712 4_444 -104_445 n
Ca1 EU4 EU4 122.7271(6) 4_444 2_455 n
Ca1 EU4 EU4 122.7271(6) 4_444 2_555 n
Ca1 EU4 EU4 0.0 4_444 4_444 n
Ca1 EU4 EU4 85.3381(10) 4_444 4_454 n
Ca1 EU4 O1 39.4762(4) 4_454 2_455 n
Ca1 EU4 O1 130.39540(10) 4_454 3_555 n
Ca1 EU4 O1 161.20880(20) 4_454 -1_556 n
Ca1 EU4 O1 39.2712 4_454 -2_555 n
Ca1 EU4 O1 83.7686(6) 4_454 101_455 n
Ca1 EU4 O1 68.8015(8) 4_454 104_333 n
Ca1 EU4 O1 103.5706(8) 4_454 -104_445 n
Ca1 EU4 EU4 122.7271(6) 4_454 2_455 n
Ca1 EU4 EU4 122.7271(6) 4_454 2_555 n
Ca1 EU4 EU4 85.3381(10) 4_454 4_444 n
Ca1 EU4 EU4 0.0 4_454 4_454 n
O1 EU4 O1 150.33521(10) 2_455 3_555 n
O1 EU4 O1 126.4493(6) 2_455 -1_556 n
O1 EU4 O1 78.7474(5) 2_455 -2_555 n
O1 EU4 O1 72.3400(9) 2_455 101_455 n
O1 EU4 O1 68.25770(30) 2_455 -104_445 n
O1 EU4 EU4 100.7655(10) 2_455 2_455 n
O1 EU4 EU4 161.20880(20) 2_455 2_555 n
O1 EU4 EU4 68.8015(8) 2_455 4_444 n
O1 EU4 EU4 39.4762(4) 2_455 4_454 n
O1 EU4 O1 68.25770(30) 3_555 -1_556 n
O1 EU4 O1 97.73540(20) 3_555 -2_555 n
O1 EU4 O1 136.9537(7) 3_555 101_455 n
O1 EU4 O1 97.73540(20) 3_555 -104_445 n
O1 EU4 EU4 103.5706(8) 3_555 2_455 n
O1 EU4 EU4 39.2712 3_555 2_555 n
O1 EU4 EU4 83.7686(6) 3_555 4_444 n
O1 EU4 EU4 130.39540(10) 3_555 4_454 n
O1 EU4 O1 150.33521(10) -1_556 -2_555 n
O1 EU4 O1 78.7474(5) -1_556 101_455 n
O1 EU4 O1 72.3400(9) -1_556 -104_445 n
O1 EU4 EU4 39.4762(4) -1_556 2_455 n
O1 EU4 EU4 68.8015(8) -1_556 2_555 n
O1 EU4 EU4 100.7655(10) -1_556 4_444 n
O1 EU4 EU4 161.20880(20) -1_556 4_454 n
O1 EU4 O1 97.73540(20) -2_555 101_455 n
O1 EU4 O1 136.9537(7) -2_555 -104_445 n
O1 EU4 EU4 39.2712 -2_766 4_454 n
O1 EU4 O1 97.73540(20) 101_455 -104_445 n
O1 EU4 EU4 39.2712 101_455 2_455 n
O1 EU4 EU4 103.5706(8) 101_455 2_555 n
O1 EU4 EU4 130.39540(10) 101_455 4_444 n
O1 EU4 EU4 83.7686(6) 101_455 4_454 n
O1 EU4 EU4 83.7686(6) -104_656 2_455 n
O1 EU4 EU4 39.2712 -104_656 4_444 n
EU4 EU4 EU4 85.3381(10) 2_455 2_555 n
EU4 EU4 EU4 122.7271(6) 2_455 4_444 n
EU4 EU4 EU4 122.7271(6) 2_455 4_454 n
EU4 EU4 EU4 122.7271(6) 2_555 4_444 n
EU4 EU4 EU4 122.7271(6) 2_555 4_454 n
EU4 EU4 EU4 85.3381(10) 4_444 4_454 n

loop_
_geom_bond_atom_site_label_1
_geom_bond_atom_site_label_2
_geom_bond_distance
_geom_bond_site_symmetry_2
_geom_bond_publ_flag
Ca1 Ca1 3.87083(4) 2_455 n
Ca1 Ca1 3.87083(4) 2_555 n
Ca1 Ca1 3.87083(4) 4_444 n
Ca1 Ca1 3.87083(4) 4_454 n
Ca1 W1 3.710200(30) 3_455 n
Ca1 W1 3.710200(30) 3_465 n
Ca1 W1 3.710200(30) 3_555 n
Ca1 W1 3.710200(30) 3_565 n
Ca1 O1 2.498230(30) 2_455 n
Ca1 O1 2.509150(20) 3_555 n
Ca1 O1 2.498230(30) -1_556 n
Ca1 O1 2.509150(20) -2_555 n
Ca1 O1 2.509150(20) 101_455 n
Ca1 O1 2.498230(30) 104_555 n
Ca1 EU4 3.87083(4) 2_455 n
Ca1 EU4 3.87083(4) 2_555 n
Ca1 EU4 3.87083(4) 4_444 n
Ca1 EU4 3.87083(4) 4_454 n
W1 Ca1 3.710200(30) 3_454 n
W1 Ca1 3.710200(30) 3_464 n
W1 Ca1 3.710200(30) 3_554 n
W1 Ca1 3.710200(30) 3_564 n
W1 EU4 3.710200(30) 3_454 n
W1 EU4 3.710200(30) 3_464 n
W1 EU4 3.710200(30) 3_554 n
W1 EU4 3.710200(30) 3_564 n
O1 Ca1 2.509150(20) 3_554 n
O1 Ca1 2.498230(30) 4_444 n
O1 W1 1.707310(10) 1_555 n
O1 EU4 2.509150(20) 3_554 n
O1 EU4 2.498230(30) 4_444 n
EU4 Ca1 3.87083(4) 2_455 n
EU4 Ca1 3.87083(4) 2_555 n
EU4 Ca1 3.87083(4) 4_444 n
EU4 Ca1 3.87083(4) 4_454 n
EU4 W1 3.710200(30) 3_455 n
EU4 W1 3.710200(30) 3_465 n
EU4 W1 3.710200(30) 3_555 n
EU4 W1 3.710200(30) 3_565 n
EU4 O1 2.498230(30) 2_455 n
EU4 O1 2.509150(20) 3_555 n
EU4 O1 2.498230(30) -1_556 n
EU4 O1 2.509150(20) -2_555 n
EU4 O1 2.509150(20) 101_455 n
EU4 O1 2.498230(30) 104_555 n
EU4 EU4 3.87083(4) 2_455 n
EU4 EU4 3.87083(4) 2_555 n
EU4 EU4 3.87083(4) 4_444 n
EU4 EU4 3.87083(4) 4_454 n
